data_4336992
loop_
_publ_author_name
'Subhashree P. Dash'
'Sagarika Pasayat'
'Saswati Bhakat'
'Satabdi Roy'
'Rupam Dinda'
'Edward R. T. Tiekink'
'Subhadip Mukhopadhyay'
'Sujit K. Bhutia'
'Manasi R. Hardikar'
'Bimba N. Joshi'
'Yogesh P. Patil'
'M. Nethaji'

_publ_contact_author_address
;
Department of Chemistry,
University of Malaya,
Kuala Lumpur 50603, Malaysia
;
_publ_contact_author_email
;
Edward.Tiekink@gmail.com
;
_publ_contact_author_fax ' +60 3 7967 4193 '
_publ_contact_author_name ' Edward RT Tiekink '
_publ_contact_author_phone ' +60 3 7967 6775 '
_publ_section_title
;
 Highly Stable Hexacoordinated Nonoxidovanadium(IV) Complexes of
 Sterically Constrained Ligands: Syntheses, Structure, and Study of
 Antiproliferative and Insulin Mimetic Activity
;
_journal_name_full 'Inorganic Chemistry'
_journal_page_first 14096
_journal_page_last 14107
_journal_paper_doi 10.1021/ic401866x
_journal_volume 52
_journal_year 2013
_chemical_formula_moiety 'C38 H30 N6 O4 V'
_chemical_formula_sum 'C38 H30 N6 O4 V'
_chemical_formula_weight 685.62
_chemical_name_systematic ?
_space_group_IT_number 14
_symmetry_cell_setting monoclinic
_symmetry_space_group_name_Hall '-P 2yn'
_symmetry_space_group_name_H-M 'P 1 21/n 1'
_atom_sites_solution_hydrogens geom
_atom_sites_solution_primary direct
_atom_sites_solution_secondary difmap
_audit_creation_method SHELXL-97
_cell_angle_alpha 90.00
_cell_angle_beta 97.704(8)
_cell_angle_gamma 90.00
_cell_formula_units_Z 4
_cell_length_a 14.608(6)
_cell_length_b 14.846(6)
_cell_length_c 14.976(6)
_cell_measurement_reflns_used 1775
_cell_measurement_temperature 293(2)
_cell_measurement_theta_max 16.14
_cell_measurement_theta_min 2.29
_cell_volume 3219(2)
_computing_cell_refinement 'SMART (Bruker, 1996)'
_computing_data_collection 'SMART (Bruker, 1996)'
_computing_data_reduction 'SAINT (Bruker, 1996)'
_computing_molecular_graphics
;
ORTEP-3 for Windows (Farrugia, 1997) and DIAMOND (Brandenburg, 2006)
;
_computing_publication_material 'publCIF (Westrip, 2010)'
_computing_structure_refinement 'SHELXL97 (Sheldrick, 2008)'
_computing_structure_solution 'SHELXS97 (Sheldrick, 2008)'
_diffrn_ambient_temperature 293(2)
_diffrn_detector_area_resol_mean 0.3
_diffrn_measured_fraction_theta_full 0.997
_diffrn_measured_fraction_theta_max 0.997
_diffrn_measurement_device_type 'CCD area detector'
_diffrn_measurement_method '\f and \w scans'
_diffrn_radiation_monochromator graphite
_diffrn_radiation_source 'fine-focus sealed tube'
_diffrn_radiation_type MoK\a
_diffrn_radiation_wavelength 0.71073
_diffrn_reflns_av_R_equivalents 0.0921
_diffrn_reflns_av_sigmaI/netI 0.0826
_diffrn_reflns_limit_h_max 18
_diffrn_reflns_limit_h_min -18
_diffrn_reflns_limit_k_max 18
_diffrn_reflns_limit_k_min -19
_diffrn_reflns_limit_l_max 19
_diffrn_reflns_limit_l_min -19
_diffrn_reflns_number 36356
_diffrn_reflns_theta_full 27.50
_diffrn_reflns_theta_max 27.50
_diffrn_reflns_theta_min 1.83
_exptl_absorpt_coefficient_mu 0.361
_exptl_absorpt_correction_T_max 0.9787
_exptl_absorpt_correction_T_min 0.9412
_exptl_absorpt_correction_type multi-scan
_exptl_absorpt_process_details 'SADABS (Sheldrick, 1996)'
_exptl_crystal_colour red
_exptl_crystal_density_diffrn 1.415
_exptl_crystal_description rectangular
_exptl_crystal_F_000 1420
_exptl_crystal_size_max 0.17
_exptl_crystal_size_mid 0.07
_exptl_crystal_size_min 0.06
_refine_diff_density_max 0.329
_refine_diff_density_min -0.275
_refine_diff_density_rms 0.052
_refine_ls_extinction_method none
_refine_ls_goodness_of_fit_ref 1.018
_refine_ls_hydrogen_treatment mixed
_refine_ls_matrix_type full
_refine_ls_number_parameters 456
_refine_ls_number_reflns 7362
_refine_ls_number_restraints 4
_refine_ls_restrained_S_all 1.018
_refine_ls_R_factor_all 0.1435
_refine_ls_R_factor_gt 0.0616
_refine_ls_shift/su_max 0.000
_refine_ls_shift/su_mean 0.000
_refine_ls_structure_factor_coef Fsqd
_refine_ls_weighting_details 'calc w=1/[\s^2^(Fo^2^)+(0.0581P)^2^+0.0000P] where P=(Fo^2^+2Fc^2^)/3'
_refine_ls_weighting_scheme calc
_refine_ls_wR_factor_gt 0.1206
_refine_ls_wR_factor_ref 0.1578
_reflns_number_gt 3686
_reflns_number_total 7362
_reflns_threshold_expression I>2\s(I)
_cod_data_source_file ic401866x_si_002.cif
_cod_data_source_block 1
_cod_original_sg_symbol_Hall '-P 2yn '
_cod_original_sg_symbol_H-M 'P 21/n'
_cod_database_code 4336992

loop_
_symmetry_equiv_pos_as_xyz
'x, y, z'
'-x+1/2, y+1/2, -z+1/2'
'-x, -y, -z'
'x-1/2, -y-1/2, z-1/2'

loop_
_atom_site_label
_atom_site_type_symbol
_atom_site_fract_x
_atom_site_fract_y
_atom_site_fract_z
_atom_site_U_iso_or_equiv
_atom_site_adp_type
_atom_site_occupancy
_atom_site_symmetry_multiplicity
_atom_site_calc_flag
_atom_site_refinement_flags
V V 0.30373(4) 0.05326(3) 0.45043(4) 0.04755(19) Uani 1 1 d .
O1 O 0.23134(16) -0.05370(13) 0.44195(15) 0.0556(6) Uani 1 1 d .
O2 O 0.33239(15) 0.12479(14) 0.35314(14) 0.0536(6) Uani 1 1 d .
O3 O 0.31323(15) 0.16079(13) 0.51871(15) 0.0538(6) Uani 1 1 d .
O4 O 0.40315(14) -0.01812(14) 0.42499(14) 0.0506(6) Uani 1 1 d .
N1 N 0.10250(19) 0.02837(18) 0.39823(18) 0.0536(7) Uani 1 1 d .
N2 N 0.17220(18) 0.09305(17) 0.40048(18) 0.0487(7) Uani 1 1 d .
N3 N 0.34853(18) 0.08038(17) 0.64711(17) 0.0487(7) Uani 1 1 d .
N4 N 0.35140(17) 0.01458(17) 0.58093(17) 0.0467(7) Uani 1 1 d .
N5 N -0.0614(3) -0.0592(3) 0.3870(3) 0.0867(11) Uani 1 1 d D
H1N H -0.032(3) -0.0083(15) 0.389(3) 0.104 Uiso 1 1 d D
H2N H -0.1211(8) -0.062(3) 0.382(3) 0.104 Uiso 1 1 d D
N6 N 0.3488(3) 0.1742(2) 0.8028(2) 0.0779(10) Uani 1 1 d D
H3N H 0.359(3) 0.1216(13) 0.782(3) 0.093 Uiso 1 1 d D
H4N H 0.355(3) 0.178(2) 0.8603(7) 0.093 Uiso 1 1 d D
C1 C -0.0087(3) -0.1336(3) 0.4104(2) 0.0622(10) Uani 1 1 d .
C2 C -0.0541(3) -0.2163(4) 0.4136(3) 0.0851(14) Uani 1 1 d .
H2 H -0.1181 -0.2187 0.4011 0.102 Uiso 1 1 calc R
C3 C -0.0052(4) -0.2934(3) 0.4350(3) 0.0923(15) Uani 1 1 d .
H3 H -0.0363 -0.3480 0.4357 0.111 Uiso 1 1 calc R
C4 C 0.0881(4) -0.2915(3) 0.4551(3) 0.0858(13) Uani 1 1 d .
H4 H 0.1203 -0.3442 0.4717 0.103 Uiso 1 1 calc R
C5 C 0.1350(3) -0.2121(2) 0.4512(2) 0.0673(11) Uani 1 1 d .
H5 H 0.1991 -0.2115 0.4634 0.081 Uiso 1 1 calc R
C6 C 0.0865(3) -0.1307(2) 0.4286(2) 0.0539(9) Uani 1 1 d .
C7 C 0.1412(3) -0.0482(2) 0.4228(2) 0.0505(8) Uani 1 1 d .
C8 C 0.1464(2) 0.1723(2) 0.3655(2) 0.0520(9) Uani 1 1 d .
C9 C 0.0461(2) 0.1862(2) 0.3309(3) 0.0696(11) Uani 1 1 d .
H9A H 0.0239 0.1362 0.2934 0.104 Uiso 1 1 calc R
H9B H 0.0389 0.2408 0.2964 0.104 Uiso 1 1 calc R
H9C H 0.0114 0.1904 0.3808 0.104 Uiso 1 1 calc R
C10 C 0.2155(2) 0.2383(2) 0.3537(2) 0.0487(8) Uani 1 1 d .
C11 C 0.3025(2) 0.2076(2) 0.3382(2) 0.0501(8) Uani 1 1 d .
C12 C 0.3632(3) 0.2672(2) 0.3004(2) 0.0627(10) Uani 1 1 d .
H12 H 0.4185 0.2454 0.2844 0.075 Uiso 1 1 calc R
C13 C 0.3415(3) 0.3551(2) 0.2874(2) 0.0655(10) Uani 1 1 d .
H13 H 0.3813 0.3925 0.2608 0.079 Uiso 1 1 calc R
C14 C 0.2600(3) 0.3914(2) 0.3131(2) 0.0591(10) Uani 1 1 d .
C15 C 0.2431(3) 0.4846(3) 0.3078(3) 0.0757(12) Uani 1 1 d .
H15 H 0.2849 0.5221 0.2842 0.091 Uiso 1 1 calc R
C16 C 0.1669(3) 0.5208(3) 0.3365(3) 0.0867(14) Uani 1 1 d .
H16 H 0.1554 0.5823 0.3309 0.104 Uiso 1 1 calc R
C17 C 0.1065(3) 0.4649(3) 0.3743(3) 0.0805(13) Uani 1 1 d .
H17 H 0.0554 0.4896 0.3963 0.097 Uiso 1 1 calc R
C18 C 0.1208(3) 0.3739(2) 0.3795(2) 0.0679(10) Uani 1 1 d .
H18 H 0.0791 0.3379 0.4051 0.081 Uiso 1 1 calc R
C19 C 0.1971(2) 0.3333(2) 0.3473(2) 0.0533(9) Uani 1 1 d .
C20 C 0.3261(2) 0.2470(2) 0.7494(3) 0.0557(9) Uani 1 1 d .
C21 C 0.3126(2) 0.3309(3) 0.7886(3) 0.0705(11) Uani 1 1 d .
H21 H 0.3189 0.3360 0.8511 0.085 Uiso 1 1 calc R
C22 C 0.2903(3) 0.4049(3) 0.7369(4) 0.0765(12) Uani 1 1 d .
H22 H 0.2819 0.4598 0.7646 0.092 Uiso 1 1 calc R
C23 C 0.2800(3) 0.4005(2) 0.6460(3) 0.0744(12) Uani 1 1 d .
H23 H 0.2649 0.4516 0.6112 0.089 Uiso 1 1 calc R
C24 C 0.2925(2) 0.3189(2) 0.6061(3) 0.0633(10) Uani 1 1 d .
H24 H 0.2852 0.3156 0.5436 0.076 Uiso 1 1 calc R
C25 C 0.3154(2) 0.2410(2) 0.6555(2) 0.0487(8) Uani 1 1 d .
C26 C 0.3260(2) 0.1570(2) 0.6065(2) 0.0469(8) Uani 1 1 d .
C27 C 0.3947(2) -0.0607(2) 0.6074(2) 0.0478(8) Uani 1 1 d .
C28 C 0.4416(2) -0.0688(2) 0.7024(2) 0.0583(9) Uani 1 1 d .
H28A H 0.4799 -0.0169 0.7172 0.088 Uiso 1 1 calc R
H28B H 0.4790 -0.1221 0.7081 0.088 Uiso 1 1 calc R
H28C H 0.3959 -0.0724 0.7427 0.088 Uiso 1 1 calc R
C29 C 0.4052(2) -0.1289(2) 0.5407(2) 0.0466(8) Uani 1 1 d .
C30 C 0.4160(2) -0.1020(2) 0.4535(2) 0.0475(8) Uani 1 1 d .
C31 C 0.4443(2) -0.1646(2) 0.3914(2) 0.0594(9) Uani 1 1 d .
H31 H 0.4532 -0.1456 0.3341 0.071 Uiso 1 1 calc R
C32 C 0.4583(3) -0.2512(2) 0.4147(3) 0.0662(10) Uani 1 1 d .
H32 H 0.4801 -0.2904 0.3739 0.079 Uiso 1 1 calc R
C33 C 0.4411(2) -0.2847(2) 0.4983(3) 0.0604(10) Uani 1 1 d .
C34 C 0.4484(3) -0.3769(3) 0.5189(3) 0.0828(13) Uani 1 1 d .
H34 H 0.4689 -0.4163 0.4776 0.099 Uiso 1 1 calc R
C35 C 0.4263(3) -0.4097(3) 0.5969(3) 0.0874(14) Uani 1 1 d .
H35 H 0.4326 -0.4709 0.6096 0.105 Uiso 1 1 calc R
C36 C 0.3941(3) -0.3520(3) 0.6585(3) 0.0789(12) Uani 1 1 d .
H36 H 0.3767 -0.3747 0.7116 0.095 Uiso 1 1 calc R
C37 C 0.3881(2) -0.2614(2) 0.6412(3) 0.0625(10) Uani 1 1 d .
H37 H 0.3664 -0.2236 0.6832 0.075 Uiso 1 1 calc R
C38 C 0.4133(2) -0.2240(2) 0.5624(2) 0.0524(9) Uani 1 1 d .

loop_
_atom_site_aniso_label
_atom_site_aniso_U_11
_atom_site_aniso_U_22
_atom_site_aniso_U_33
_atom_site_aniso_U_23
_atom_site_aniso_U_13
_atom_site_aniso_U_12
V 0.0516(4) 0.0426(3) 0.0479(4) 0.0004(3) 0.0045(3) 0.0013(3)
O1 0.0520(15) 0.0480(14) 0.0645(15) 0.0013(11) -0.0014(12) -0.0009(11)
O2 0.0589(15) 0.0452(13) 0.0584(15) 0.0040(11) 0.0136(12) 0.0066(11)
O3 0.0674(16) 0.0426(13) 0.0488(14) -0.0010(11) -0.0015(12) 0.0012(11)
O4 0.0570(14) 0.0450(13) 0.0512(14) 0.0029(11) 0.0125(11) 0.0016(11)
N1 0.0539(18) 0.0501(18) 0.0555(18) 0.0025(14) 0.0033(14) -0.0030(15)
N2 0.0523(17) 0.0434(16) 0.0506(17) 0.0009(14) 0.0075(14) 0.0009(14)
N3 0.0543(18) 0.0442(16) 0.0481(17) -0.0046(13) 0.0087(14) 0.0017(13)
N4 0.0503(17) 0.0412(15) 0.0491(17) -0.0002(13) 0.0088(13) 0.0008(13)
N5 0.063(2) 0.100(3) 0.097(3) 0.004(3) 0.011(2) -0.016(2)
N6 0.099(3) 0.079(3) 0.056(2) -0.010(2) 0.012(2) 0.004(2)
C1 0.064(3) 0.073(3) 0.050(2) 0.000(2) 0.010(2) -0.013(2)
C2 0.076(3) 0.109(4) 0.073(3) -0.008(3) 0.020(2) -0.040(3)
C3 0.128(5) 0.076(3) 0.076(3) -0.005(3) 0.026(3) -0.038(3)
C4 0.125(4) 0.067(3) 0.069(3) 0.000(2) 0.025(3) -0.013(3)
C5 0.092(3) 0.055(2) 0.056(2) -0.0031(19) 0.014(2) -0.014(2)
C6 0.062(2) 0.057(2) 0.042(2) -0.0027(17) 0.0053(18) -0.0134(19)
C7 0.058(2) 0.053(2) 0.0408(19) -0.0050(16) 0.0060(17) -0.0033(19)
C8 0.055(2) 0.056(2) 0.045(2) -0.0017(17) 0.0056(17) 0.0096(18)
C9 0.060(2) 0.072(3) 0.073(3) 0.009(2) -0.003(2) 0.008(2)
C10 0.051(2) 0.051(2) 0.0436(19) 0.0042(16) 0.0046(16) 0.0049(17)
C11 0.063(2) 0.042(2) 0.044(2) 0.0052(16) 0.0063(17) 0.0040(18)
C12 0.069(3) 0.058(2) 0.064(2) 0.0108(19) 0.020(2) 0.007(2)
C13 0.077(3) 0.062(2) 0.060(2) 0.0167(19) 0.017(2) 0.002(2)
C14 0.077(3) 0.051(2) 0.049(2) 0.0110(17) 0.0059(19) 0.009(2)
C15 0.100(3) 0.056(2) 0.073(3) 0.019(2) 0.016(2) 0.007(2)
C16 0.120(4) 0.058(3) 0.085(3) 0.014(2) 0.023(3) 0.027(3)
C17 0.101(3) 0.066(3) 0.077(3) 0.008(2) 0.021(3) 0.030(2)
C18 0.078(3) 0.058(2) 0.069(3) 0.009(2) 0.013(2) 0.013(2)
C19 0.066(2) 0.050(2) 0.0423(19) 0.0069(16) 0.0040(17) 0.0105(19)
C20 0.046(2) 0.057(2) 0.064(3) -0.009(2) 0.0087(18) -0.0048(17)
C21 0.059(3) 0.077(3) 0.076(3) -0.026(2) 0.015(2) -0.006(2)
C22 0.058(3) 0.060(3) 0.113(4) -0.029(3) 0.016(3) -0.003(2)
C23 0.077(3) 0.049(2) 0.097(3) -0.009(2) 0.009(3) 0.002(2)
C24 0.064(2) 0.053(2) 0.072(3) -0.004(2) 0.005(2) 0.0003(19)
C25 0.044(2) 0.043(2) 0.060(2) -0.0045(17) 0.0079(17) -0.0040(16)
C26 0.0423(19) 0.044(2) 0.054(2) -0.0032(17) 0.0051(17) -0.0060(16)
C27 0.045(2) 0.046(2) 0.053(2) 0.0044(17) 0.0124(16) 0.0014(16)
C28 0.060(2) 0.062(2) 0.052(2) 0.0066(18) 0.0040(18) 0.0076(18)
C29 0.045(2) 0.0425(19) 0.054(2) 0.0052(16) 0.0117(16) 0.0032(16)
C30 0.041(2) 0.044(2) 0.057(2) -0.0002(17) 0.0055(16) -0.0001(15)
C31 0.069(2) 0.051(2) 0.062(2) -0.0019(18) 0.022(2) 0.0036(19)
C32 0.077(3) 0.053(2) 0.072(3) -0.007(2) 0.022(2) 0.008(2)
C33 0.067(3) 0.044(2) 0.073(3) 0.0028(19) 0.019(2) 0.0069(18)
C34 0.110(4) 0.047(2) 0.098(3) 0.004(2) 0.036(3) 0.009(2)
C35 0.110(4) 0.043(2) 0.116(4) 0.009(3) 0.036(3) 0.003(2)
C36 0.086(3) 0.061(3) 0.095(3) 0.018(2) 0.031(3) 0.003(2)
C37 0.069(3) 0.047(2) 0.075(3) 0.0116(19) 0.022(2) 0.0019(18)
C38 0.049(2) 0.044(2) 0.066(2) 0.0053(18) 0.0121(18) 0.0013(16)

loop_
_atom_type_symbol
_atom_type_description
_atom_type_scat_dispersion_real
_atom_type_scat_dispersion_imag
_atom_type_scat_source
C C 0.0033 0.0016 'International Tables Vol C Tables 4.2.6.8 and 6.1.1.4'
H H 0.0000 0.0000 'International Tables Vol C Tables 4.2.6.8 and 6.1.1.4'
N N 0.0061 0.0033 'International Tables Vol C Tables 4.2.6.8 and 6.1.1.4'
O O 0.0106 0.0060 'International Tables Vol C Tables 4.2.6.8 and 6.1.1.4'
V V 0.3005 0.5294 'International Tables Vol C Tables 4.2.6.8 and 6.1.1.4'

loop_
_geom_angle_atom_site_label_1
_geom_angle_atom_site_label_2
_geom_angle_atom_site_label_3
_geom_angle
O4 V O3 125.70(10)
O4 V O2 84.47(9)
O3 V O2 86.27(10)
O4 V O1 87.33(10)
O3 V O1 137.78(10)
O2 V O1 126.48(10)
O4 V N2 143.13(10)
O3 V N2 87.21(10)
O2 V N2 81.43(10)
O1 V N2 74.41(10)
O4 V N4 82.14(10)
O3 V N4 74.47(10)
O2 V N4 143.32(10)
O1 V N4 86.84(10)
N2 V N4 127.22(10)
C7 O1 V 119.7(2)
C11 O2 V 123.6(2)
C26 O3 V 119.91(19)
C30 O4 V 123.14(19)
C7 N1 N2 107.8(3)
C8 N2 N1 115.7(3)
C8 N2 V 127.1(2)
N1 N2 V 117.04(19)
C26 N3 N4 107.9(3)
C27 N4 N3 116.0(3)
C27 N4 V 127.4(2)
N3 N4 V 116.01(19)
C1 N5 H1N 115(3)
C1 N5 H2N 120(3)
H1N N5 H2N 123(4)
C20 N6 H3N 123(3)
C20 N6 H4N 122(3)
H3N N6 H4N 115(4)
N5 C1 C6 123.0(4)
N5 C1 C2 117.8(4)
C6 C1 C2 119.3(4)
C3 C2 C1 120.6(4)
C3 C2 H2 119.7
C1 C2 H2 119.7
C4 C3 C2 120.8(4)
C4 C3 H3 119.6
C2 C3 H3 119.6
C3 C4 C5 120.2(5)
C3 C4 H4 119.9
C5 C4 H4 119.9
C4 C5 C6 120.4(4)
C4 C5 H5 119.8
C6 C5 H5 119.8
C1 C6 C5 118.6(3)
C1 C6 C7 123.7(3)
C5 C6 C7 117.7(3)
N1 C7 O1 120.1(3)
N1 C7 C6 121.7(3)
O1 C7 C6 118.2(3)
N2 C8 C10 119.3(3)
N2 C8 C9 118.1(3)
C10 C8 C9 122.3(3)
C8 C9 H9A 109.5
C8 C9 H9B 109.5
H9A C9 H9B 109.5
C8 C9 H9C 109.5
H9A C9 H9C 109.5
H9B C9 H9C 109.5
C11 C10 C8 117.9(3)
C11 C10 C19 118.3(3)
C8 C10 C19 123.4(3)
O2 C11 C10 124.4(3)
O2 C11 C12 116.1(3)
C10 C11 C12 119.5(3)
C13 C12 C11 120.8(3)
C13 C12 H12 119.6
C11 C12 H12 119.6
C12 C13 C14 121.4(3)
C12 C13 H13 119.3
C14 C13 H13 119.3
C19 C14 C15 120.4(4)
C19 C14 C13 118.9(3)
C15 C14 C13 120.6(4)
C16 C15 C14 121.1(4)
C16 C15 H15 119.4
C14 C15 H15 119.4
C15 C16 C17 119.1(4)
C15 C16 H16 120.5
C17 C16 H16 120.5
C18 C17 C16 120.9(4)
C18 C17 H17 119.5
C16 C17 H17 119.5
C17 C18 C19 121.7(4)
C17 C18 H18 119.2
C19 C18 H18 119.2
C14 C19 C18 116.6(3)
C14 C19 C10 120.1(3)
C18 C19 C10 123.1(3)
N6 C20 C25 121.8(3)
N6 C20 C21 119.8(4)
C25 C20 C21 118.3(4)
C22 C21 C20 121.0(4)
C22 C21 H21 119.5
C20 C21 H21 119.5
C23 C22 C21 121.5(4)
C23 C22 H22 119.3
C21 C22 H22 119.3
C22 C23 C24 118.5(4)
C22 C23 H23 120.8
C24 C23 H23 120.8
C23 C24 C25 122.6(4)
C23 C24 H24 118.7
C25 C24 H24 118.7
C24 C25 C20 118.0(3)
C24 C25 C26 118.4(3)
C20 C25 C26 123.5(3)
O3 C26 N3 119.9(3)
O3 C26 C25 117.2(3)
N3 C26 C25 122.9(3)
N4 C27 C29 118.5(3)
N4 C27 C28 119.6(3)
C29 C27 C28 121.5(3)
C27 C28 H28A 109.5
C27 C28 H28B 109.5
H28A C28 H28B 109.5
C27 C28 H28C 109.5
H28A C28 H28C 109.5
H28B C28 H28C 109.5
C30 C29 C27 118.9(3)
C30 C29 C38 118.3(3)
C27 C29 C38 122.6(3)
O4 C30 C29 122.9(3)
O4 C30 C31 116.7(3)
C29 C30 C31 120.4(3)
C32 C31 C30 120.5(3)
C32 C31 H31 119.7
C30 C31 H31 119.7
C31 C32 C33 122.2(3)
C31 C32 H32 118.9
C33 C32 H32 118.9
C32 C33 C34 121.7(4)
C32 C33 C38 118.9(3)
C34 C33 C38 119.4(3)
C35 C34 C33 121.6(4)
C35 C34 H34 119.2
C33 C34 H34 119.2
C34 C35 C36 119.7(4)
C34 C35 H35 120.1
C36 C35 H35 120.1
C37 C36 C35 120.0(4)
C37 C36 H36 120.0
C35 C36 H36 120.0
C36 C37 C38 122.1(4)
C36 C37 H37 118.9
C38 C37 H37 118.9
C37 C38 C33 116.9(3)
C37 C38 C29 123.6(3)
C33 C38 C29 119.3(3)

loop_
_geom_bond_atom_site_label_1
_geom_bond_atom_site_label_2
_geom_bond_distance
V O4 1.878(2)
V O3 1.891(2)
V O2 1.895(2)
V O1 1.903(2)
V N2 2.053(3)
V N4 2.066(3)
O1 C7 1.312(4)
O2 C11 1.314(3)
O3 C26 1.304(4)
O4 C30 1.321(3)
N1 C7 1.301(4)
N1 N2 1.397(3)
N2 C8 1.323(4)
N3 C26 1.310(4)
N3 N4 1.396(3)
N4 C27 1.318(4)
N5 C1 1.365(5)
N5 H1N 0.870(10)
N5 H2N 0.866(10)
N6 C20 1.359(5)
N6 H3N 0.862(10)
N6 H4N 0.856(10)
C1 C6 1.381(5)
C1 C2 1.399(5)
C2 C3 1.365(6)
C2 H2 0.9300
C3 C4 1.356(6)
C3 H3 0.9300
C4 C5 1.369(5)
C4 H4 0.9300
C5 C6 1.418(5)
C5 H5 0.9300
C6 C7 1.472(4)
C8 C10 1.434(4)
C8 C9 1.501(4)
C9 H9A 0.9600
C9 H9B 0.9600
C9 H9C 0.9600
C10 C11 1.400(4)
C10 C19 1.436(4)
C11 C12 1.424(4)
C12 C13 1.351(4)
C12 H12 0.9300
C13 C14 1.407(5)
C13 H13 0.9300
C14 C19 1.406(5)
C14 C15 1.406(5)
C15 C16 1.357(5)
C15 H15 0.9300
C16 C17 1.387(5)
C16 H16 0.9300
C17 C18 1.368(5)
C17 H17 0.9300
C18 C19 1.409(5)
C18 H18 0.9300
C20 C25 1.397(5)
C20 C21 1.403(5)
C21 C22 1.358(5)
C21 H21 0.9300
C22 C23 1.351(5)
C22 H22 0.9300
C23 C24 1.374(4)
C23 H23 0.9300
C24 C25 1.389(4)
C24 H24 0.9300
C25 C26 1.466(4)
C27 C29 1.446(4)
C27 C28 1.498(4)
C28 H28A 0.9600
C28 H28B 0.9600
C28 H28C 0.9600
C29 C30 1.395(4)
C29 C38 1.451(4)
C30 C31 1.415(4)
C31 C32 1.341(4)
C31 H31 0.9300
C32 C33 1.401(5)
C32 H32 0.9300
C33 C34 1.404(5)
C33 C38 1.415(4)
C34 C35 1.344(5)
C34 H34 0.9300
C35 C36 1.386(5)
C35 H35 0.9300
C36 C37 1.370(5)
C36 H36 0.9300
C37 C38 1.397(4)
C37 H37 0.9300

loop_
_geom_torsion_atom_site_label_1
_geom_torsion_atom_site_label_2
_geom_torsion_atom_site_label_3
_geom_torsion_atom_site_label_4
_geom_torsion
O4 V O1 C7 -156.3(2)
O3 V O1 C7 58.8(3)
O2 V O1 C7 -75.2(3)
N2 V O1 C7 -8.7(2)
N4 V O1 C7 121.4(2)
O4 V O2 C11 -163.5(2)
O3 V O2 C11 -37.1(2)
O1 V O2 C11 113.9(2)
N2 V O2 C11 50.6(2)
N4 V O2 C11 -94.6(3)
O4 V O3 C26 -80.1(3)
O2 V O3 C26 -160.6(2)
O1 V O3 C26 54.9(3)
N2 V O3 C26 117.8(2)
N4 V O3 C26 -12.1(2)
O3 V O4 C30 116.7(2)
O2 V O4 C30 -162.0(2)
O1 V O4 C30 -34.9(2)
N2 V O4 C30 -94.2(3)
N4 V O4 C30 52.3(2)
C7 N1 N2 C8 171.0(3)
C7 N1 N2 V -5.5(3)
O4 V N2 C8 -105.3(3)
O3 V N2 C8 50.0(3)
O2 V N2 C8 -36.6(3)
O1 V N2 C8 -168.4(3)
N4 V N2 C8 118.1(3)
O4 V N2 N1 70.8(3)
O3 V N2 N1 -133.8(2)
O2 V N2 N1 139.5(2)
O1 V N2 N1 7.8(2)
N4 V N2 N1 -65.8(2)
C26 N3 N4 C27 163.7(3)
C26 N3 N4 V -8.1(3)
O4 V N4 C27 -29.2(3)
O3 V N4 C27 -159.7(3)
O2 V N4 C27 -98.8(3)
O1 V N4 C27 58.5(3)
N2 V N4 C27 126.2(3)
O4 V N4 N3 141.5(2)
O3 V N4 N3 10.95(19)
O2 V N4 N3 71.9(3)
O1 V N4 N3 -130.8(2)
N2 V N4 N3 -63.1(2)
N5 C1 C2 C3 178.8(4)
C6 C1 C2 C3 0.4(6)
C1 C2 C3 C4 1.2(7)
C2 C3 C4 C5 -2.3(7)
C3 C4 C5 C6 1.9(6)
N5 C1 C6 C5 -179.2(4)
C2 C1 C6 C5 -0.8(5)
N5 C1 C6 C7 -1.5(6)
C2 C1 C6 C7 176.9(3)
C4 C5 C6 C1 -0.3(5)
C4 C5 C6 C7 -178.1(3)
N2 N1 C7 O1 -1.7(4)
N2 N1 C7 C6 179.4(3)
V O1 C7 N1 9.0(4)
V O1 C7 C6 -172.0(2)
C1 C6 C7 N1 -1.2(5)
C5 C6 C7 N1 176.6(3)
C1 C6 C7 O1 179.9(3)
C5 C6 C7 O1 -2.4(4)
N1 N2 C8 C10 -171.4(3)
V N2 C8 C10 4.7(4)
N1 N2 C8 C9 2.4(4)
V N2 C8 C9 178.6(2)
N2 C8 C10 C11 29.7(5)
C9 C8 C10 C11 -144.0(3)
N2 C8 C10 C19 -157.3(3)
C9 C8 C10 C19 29.1(5)
V O2 C11 C10 -35.8(4)
V O2 C11 C12 146.7(2)
C8 C10 C11 O2 -15.8(5)
C19 C10 C11 O2 170.8(3)
C8 C10 C11 C12 161.6(3)
C19 C10 C11 C12 -11.8(5)
O2 C11 C12 C13 -176.0(3)
C10 C11 C12 C13 6.4(5)
C11 C12 C13 C14 2.0(6)
C12 C13 C14 C19 -4.5(5)
C12 C13 C14 C15 173.4(3)
C19 C14 C15 C16 1.0(6)
C13 C14 C15 C16 -176.8(4)
C14 C15 C16 C17 2.0(6)
C15 C16 C17 C18 -2.6(7)
C16 C17 C18 C19 0.1(6)
C15 C14 C19 C18 -3.3(5)
C13 C14 C19 C18 174.5(3)
C15 C14 C19 C10 -179.1(3)
C13 C14 C19 C10 -1.3(5)
C17 C18 C19 C14 2.8(5)
C17 C18 C19 C10 178.5(3)
C11 C10 C19 C14 9.4(5)
C8 C10 C19 C14 -163.6(3)
C11 C10 C19 C18 -166.1(3)
C8 C10 C19 C18 20.9(5)
N6 C20 C21 C22 179.7(4)
C25 C20 C21 C22 -0.6(5)
C20 C21 C22 C23 0.3(6)
C21 C22 C23 C24 0.1(6)
C22 C23 C24 C25 -0.3(6)
C23 C24 C25 C20 0.0(5)
C23 C24 C25 C26 179.2(3)
N6 C20 C25 C24 -179.8(3)
C21 C20 C25 C24 0.4(5)
N6 C20 C25 C26 1.0(5)
C21 C20 C25 C26 -178.8(3)
V O3 C26 N3 12.1(4)
V O3 C26 C25 -168.8(2)
N4 N3 C26 O3 -1.7(4)
N4 N3 C26 C25 179.3(3)
C24 C25 C26 O3 0.2(4)
C20 C25 C26 O3 179.4(3)
C24 C25 C26 N3 179.2(3)
C20 C25 C26 N3 -1.6(5)
N3 N4 C27 C29 -175.9(3)
V N4 C27 C29 -5.2(4)
N3 N4 C27 C28 -3.6(4)
V N4 C27 C28 167.1(2)
N4 C27 C29 C30 33.0(4)
C28 C27 C29 C30 -139.2(3)
N4 C27 C29 C38 -152.5(3)
C28 C27 C29 C38 35.3(5)
V O4 C30 C29 -43.2(4)
V O4 C30 C31 138.5(2)
C27 C29 C30 O4 -10.5(5)
C38 C29 C30 O4 174.8(3)
C27 C29 C30 C31 167.7(3)
C38 C29 C30 C31 -7.0(5)
O4 C30 C31 C32 -179.6(3)
C29 C30 C31 C32 2.1(5)
C30 C31 C32 C33 3.5(6)
C31 C32 C33 C34 174.4(4)
C31 C32 C33 C38 -3.8(6)
C32 C33 C34 C35 -175.8(4)
C38 C33 C34 C35 2.4(6)
C33 C34 C35 C36 1.1(7)
C34 C35 C36 C37 -2.3(7)
C35 C36 C37 C38 0.1(6)
C36 C37 C38 C33 3.3(5)
C36 C37 C38 C29 178.1(3)
C32 C33 C38 C37 173.8(3)
C34 C33 C38 C37 -4.5(5)
C32 C33 C38 C29 -1.3(5)
C34 C33 C38 C29 -179.5(3)
C30 C29 C38 C37 -168.2(3)
C27 C29 C38 C37 17.4(5)
C30 C29 C38 C33 6.6(5)
C27 C29 C38 C33 -167.9(3)
